data_2205683
loop_
_publ_author_name
'Chen, Hong-Yu'
'Yu, Wen-Tao'
'Xue, Gang'
'Fang, Qi'

_publ_section_title
;Dimethyl
 (5,6-dihydro-2<i>H</i>-1,3-dithiolo[4,5-<i>b</i>][1,4]dithiin-2-yl)phosphonate
;
_journal_issue 5
_journal_name_full 'Acta Crystallographica Section E'
_journal_page_first o1400
_journal_page_last o1402
_journal_paper_doi 10.1107/S1600536805011542
_journal_volume 61
_journal_year 2005
_chemical_formula_iupac 'C7 H11 O3 P S4'
_chemical_formula_moiety 'C7 H11 O3 P S4'
_chemical_formula_sum 'C7 H11 O3 P S4'
_chemical_formula_weight 302.37
_chemical_name_systematic
;
 ?
;
_space_group_IT_number 14
_symmetry_cell_setting monoclinic
_symmetry_space_group_name_Hall '-P 2yn'
_symmetry_space_group_name_H-M 'P 1 21/n 1'
_atom_sites_solution_hydrogens geom
_atom_sites_solution_primary direct
_atom_sites_solution_secondary difmap
_audit_creation_method SHELXL-97
_cell_angle_alpha 90.00
_cell_angle_beta 95.234(12)
_cell_angle_gamma 90.00
_cell_formula_units_Z 4
_cell_length_a 9.8963(16)
_cell_length_b 9.3319(12)
_cell_length_c 13.4112(18)
_cell_measurement_reflns_used 69
_cell_measurement_temperature 293(2)
_cell_measurement_theta_max 12.665
_cell_measurement_theta_min 5.020
_cell_volume 1233.4(3)
_computing_cell_refinement XSCANS
_computing_data_collection 'XSCANS (Bruker, 1996)'
_computing_data_reduction XSCANS
_computing_molecular_graphics 'SHELXTL (Bruker, 1997)'
_computing_publication_material SHELXTL
_computing_structure_refinement 'SHELXL97 (Sheldrick, 1997)'
_computing_structure_solution 'SIR97 (Altomare <i>et al.</i>, 1999)'
_diffrn_ambient_temperature 293(2)
_diffrn_measured_fraction_theta_full 0.986
_diffrn_measured_fraction_theta_max 0.986
_diffrn_measurement_device_type 'Bruker P4'
_diffrn_measurement_method \w
_diffrn_radiation_monochromator graphite
_diffrn_radiation_source 'fine-focus sealed tube'
_diffrn_radiation_type MoK\a
_diffrn_radiation_wavelength 0.71073
_diffrn_reflns_av_R_equivalents 0.1231
_diffrn_reflns_av_sigmaI/netI 0.0767
_diffrn_reflns_limit_h_max 12
_diffrn_reflns_limit_h_min -1
_diffrn_reflns_limit_k_max 11
_diffrn_reflns_limit_k_min -1
_diffrn_reflns_limit_l_max 16
_diffrn_reflns_limit_l_min -16
_diffrn_reflns_number 3146
_diffrn_reflns_theta_full 25.99
_diffrn_reflns_theta_max 25.99
_diffrn_reflns_theta_min 2.45
_diffrn_standards_decay_% 1
_diffrn_standards_interval_count 97
_diffrn_standards_number 3
_exptl_absorpt_coefficient_mu 0.883
_exptl_absorpt_correction_T_max 0.868
_exptl_absorpt_correction_T_min 0.490
_exptl_absorpt_correction_type psi-scan
_exptl_absorpt_process_details '(XSCANS; Bruker, 1996)'
_exptl_crystal_colour yellow
_exptl_crystal_density_diffrn 1.628
_exptl_crystal_density_method 'not measured'
_exptl_crystal_description plate
_exptl_crystal_F_000 624
_exptl_crystal_size_max 0.50
_exptl_crystal_size_mid 0.46
_exptl_crystal_size_min 0.16
_refine_diff_density_max 0.813
_refine_diff_density_min -0.853
_refine_ls_extinction_coef 0.072(9)
_refine_ls_extinction_expression Fc^*^=kFc[1+0.001xFc^2^\l^3^/sin(2\q)]^-1/4^
_refine_ls_extinction_method SHELXL97
_refine_ls_goodness_of_fit_ref 1.043
_refine_ls_hydrogen_treatment constr
_refine_ls_matrix_type full
_refine_ls_number_parameters 137
_refine_ls_number_reflns 2395
_refine_ls_number_restraints 0
_refine_ls_restrained_S_all 1.043
_refine_ls_R_factor_all 0.1037
_refine_ls_R_factor_gt 0.0826
_refine_ls_shift/su_max 0.000
_refine_ls_shift/su_mean 0.000
_refine_ls_structure_factor_coef Fsqd
_refine_ls_weighting_details 'calc w=1/[\s^2^(Fo^2^)+(0.1424P)^2^+0.3726P] where P=(Fo^2^+2Fc^2^)/3'
_refine_ls_weighting_scheme calc
_refine_ls_wR_factor_gt 0.2034
_refine_ls_wR_factor_ref 0.2222
_reflns_number_gt 1793
_reflns_number_total 2395
_reflns_threshold_expression I>2\s(I)
_cod_data_source_file cv6478.cif
_cod_data_source_block I
_cod_depositor_comments
;
The following automatic conversions were performed:
'_symmetry_cell_setting' value 'Monoclinic' changed to 'monoclinic'
according to '/home/saulius/struct/CIF-dictionaries/cif_core.dic'
dictionary named 'cif_core.dic' version 2.4.1 from
2010-06-29.

'_exptl_absorpt_correction_type' value 'Psi-scan' changed to
'psi-scan' according to
'/home/saulius/struct/CIF-dictionaries/cif_core.dic' dictionary named
'cif_core.dic' version 2.4.1 from 2010-06-29.

Automatic conversion script
Id: cif_fix_enum 1527 2010-12-29 10:47:43Z saulius 

The following automatic conversions were performed:

'_symmetry_cell_setting' value 'Monoclinic' changed to 'monoclinic'
according to /home/saulius/struct/CIF-dictionaries/cif_core.dic
dictionary named 'cif_core.dic' version 2.4.1 from
2010-06-29.

'_exptl_absorpt_correction_type' value 'Psi-scan'
changed to 'psi-scan' according to
/home/saulius/struct/CIF-dictionaries/cif_core.dic dictionary named
'cif_core.dic' version 2.4.1 from 2010-06-29.

Automatic conversion script
Id: cif_fix_values 1715 2011-07-08 13:25:40Z adriana 
;
_cod_original_sg_symbol_H-M P21/n
_cod_database_code 2205683
_cod_database_fobs_code 2205683

loop_
_symmetry_equiv_pos_as_xyz
'x, y, z'
'-x+1/2, y+1/2, -z+1/2'
'-x, -y, -z'
'x-1/2, -y-1/2, z-1/2'

loop_
_atom_site_label
_atom_site_fract_x
_atom_site_fract_y
_atom_site_fract_z
_atom_site_U_iso_or_equiv
_atom_site_adp_type
_atom_site_calc_flag
_atom_site_refinement_flags
_atom_site_occupancy
_atom_site_type_symbol
C1 0.2975(7) -0.0078(9) 0.5362(4) 0.0670(19) Uani d . 1 C
H1A 0.2292 -0.0610 0.5682 0.080 Uiso calc R 1 H
H1B 0.3828 -0.0189 0.5773 0.080 Uiso calc R 1 H
C2 0.2596(7) 0.1465(8) 0.5351(4) 0.0604(16) Uani d . 1 C
H2A 0.3246 0.2001 0.4999 0.072 Uiso calc R 1 H
H2B 0.2648 0.1816 0.6034 0.072 Uiso calc R 1 H
C3 0.2019(5) 0.0123(6) 0.3352(3) 0.0418(12) Uani d . 1 C
C4 0.1127(5) 0.1115(6) 0.3573(3) 0.0408(12) Uani d . 1 C
C5 0.0533(5) 0.0594(6) 0.1659(3) 0.0409(12) Uani d . 1 C
H5A 0.0628 0.1098 0.1029 0.049 Uiso calc R 1 H
C6 -0.0224(8) -0.2877(8) 0.2705(4) 0.0696(19) Uani d . 1 C
H6A -0.0488 -0.3181 0.3343 0.104 Uiso calc R 1 H
H6B 0.0739 -0.2723 0.2754 0.104 Uiso calc R 1 H
H6C -0.0463 -0.3603 0.2214 0.104 Uiso calc R 1 H
C7 -0.3189(6) -0.0667(8) 0.0660(5) 0.0631(17) Uani d . 1 C
H7A -0.3925 0.0002 0.0553 0.095 Uiso calc R 1 H
H7B -0.3450 -0.1435 0.1080 0.095 Uiso calc R 1 H
H7C -0.2976 -0.1048 0.0028 0.095 Uiso calc R 1 H
O1 -0.0909(4) -0.1570(4) 0.2415(3) 0.0497(10) Uani d . 1 O
O2 -0.0300(4) -0.1785(4) 0.0615(2) 0.0483(10) Uani d . 1 O
O3 -0.2018(4) 0.0049(5) 0.1140(3) 0.0561(11) Uani d . 1 O
P1 -0.06737(12) -0.08136(16) 0.13960(8) 0.0388(4) Uani d . 1 P
S1 0.31528(16) -0.08752(18) 0.41557(10) 0.0557(5) Uani d . 1 S
S2 0.09052(15) 0.17921(18) 0.47574(9) 0.0533(5) Uani d . 1 S
S3 0.21771(13) -0.01930(19) 0.20655(9) 0.0501(5) Uani d . 1 S
S4 0.01432(15) 0.19256(16) 0.25733(9) 0.0482(5) Uani d . 1 S

loop_
_atom_site_aniso_label
_atom_site_aniso_U_11
_atom_site_aniso_U_22
_atom_site_aniso_U_33
_atom_site_aniso_U_12
_atom_site_aniso_U_13
_atom_site_aniso_U_23
C1 0.085(4) 0.068(5) 0.043(3) 0.016(4) -0.023(3) -0.004(3)
C2 0.078(4) 0.059(4) 0.041(3) 0.004(3) -0.012(3) -0.016(3)
C3 0.053(3) 0.044(3) 0.026(2) 0.000(2) -0.0057(19) 0.002(2)
C4 0.057(3) 0.039(3) 0.025(2) -0.003(2) -0.0042(18) -0.001(2)
C5 0.052(3) 0.044(3) 0.025(2) -0.002(2) -0.0050(19) 0.001(2)
C6 0.119(5) 0.049(4) 0.040(3) -0.002(4) 0.002(3) 0.009(3)
C7 0.050(3) 0.067(5) 0.069(4) -0.001(3) -0.009(3) -0.008(4)
O1 0.072(2) 0.041(2) 0.0376(18) -0.0017(18) 0.0137(17) 0.0002(17)
O2 0.066(2) 0.049(2) 0.0282(16) -0.0012(17) -0.0079(15) -0.0067(16)
O3 0.049(2) 0.046(2) 0.069(3) 0.0022(17) -0.0185(18) -0.010(2)
P1 0.0490(8) 0.0372(8) 0.0285(6) -0.0010(5) -0.0064(5) -0.0007(5)
S1 0.0688(9) 0.0550(10) 0.0396(7) 0.0157(7) -0.0154(6) -0.0074(7)
S2 0.0667(9) 0.0567(10) 0.0348(7) 0.0116(7) -0.0040(6) -0.0120(6)
S3 0.0483(8) 0.0697(11) 0.0311(6) 0.0002(7) -0.0025(5) -0.0092(6)
S4 0.0662(9) 0.0386(8) 0.0365(7) 0.0055(6) -0.0137(6) -0.0015(6)

loop_
_atom_type_symbol
_atom_type_description
_atom_type_scat_dispersion_real
_atom_type_scat_dispersion_imag
_atom_type_scat_source
C C 0.0033 0.0016 'International Tables Vol C Tables 4.2.6.8 and 6.1.1.4'
H H 0.0000 0.0000 'International Tables Vol C Tables 4.2.6.8 and 6.1.1.4'
O O 0.0106 0.0060 'International Tables Vol C Tables 4.2.6.8 and 6.1.1.4'
P P 0.1023 0.0942 'International Tables Vol C Tables 4.2.6.8 and 6.1.1.4'
S S 0.1246 0.1234 'International Tables Vol C Tables 4.2.6.8 and 6.1.1.4'

loop_
_geom_angle_atom_site_label_1
_geom_angle_atom_site_label_2
_geom_angle_atom_site_label_3
_geom_angle
_geom_angle_publ_flag
C2 C1 S1 115.8(5) y
C2 C1 H1A 108.3 ?
S1 C1 H1A 108.3 ?
C2 C1 H1B 108.3 ?
S1 C1 H1B 108.3 ?
H1A C1 H1B 107.4 ?
C1 C2 S2 112.9(5) y
C1 C2 H2A 109.0 ?
S2 C2 H2A 109.0 ?
C1 C2 H2B 109.0 ?
S2 C2 H2B 109.0 ?
H2A C2 H2B 107.8 ?
C4 C3 S1 129.3(4) y
C4 C3 S3 116.9(4) y
S1 C3 S3 113.7(3) y
C3 C4 S2 126.7(4) y
C3 C4 S4 117.5(4) y
S2 C4 S4 115.6(3) y
P1 C5 S4 117.3(3) y
P1 C5 S3 109.0(3) y
S4 C5 S3 108.3(2) y
P1 C5 H5A 107.3 ?
S4 C5 H5A 107.3 ?
S3 C5 H5A 107.3 ?
O1 C6 H6A 109.5 ?
O1 C6 H6B 109.5 ?
H6A C6 H6B 109.5 ?
O1 C6 H6C 109.5 ?
H6A C6 H6C 109.5 ?
H6B C6 H6C 109.5 ?
O3 C7 H7A 109.5 ?
O3 C7 H7B 109.5 ?
H7A C7 H7B 109.5 ?
O3 C7 H7C 109.5 ?
H7A C7 H7C 109.5 ?
H7B C7 H7C 109.5 ?
C6 O1 P1 121.0(4) y
C7 O3 P1 119.5(4) y
O2 P1 O3 115.3(2) y
O2 P1 O1 114.3(2) y
O3 P1 O1 103.4(2) y
O2 P1 C5 113.0(2) y
O3 P1 C5 101.8(2) y
O1 P1 C5 107.9(2) y
C3 S1 C1 102.9(3) y
C4 S2 C2 98.7(3) y
C3 S3 C5 93.9(2) y
C4 S4 C5 94.8(2) y

loop_
_geom_bond_atom_site_label_1
_geom_bond_atom_site_label_2
_geom_bond_distance
_geom_bond_publ_flag
C1 C2 1.488(10) y
C1 S1 1.804(6) y
C1 H1A 0.9700 ?
C1 H1B 0.9700 ?
C2 S2 1.812(6) y
C2 H2A 0.9700 ?
C2 H2B 0.9700 ?
C3 C4 1.331(8) y
C3 S1 1.752(5) y
C3 S3 1.771(5) y
C4 S2 1.742(5) y
C4 S4 1.755(5) y
C5 P1 1.788(5) y
C5 S4 1.812(5) y
C5 S3 1.823(5) y
C5 H5A 0.9800 ?
C6 O1 1.432(8) y
C6 H6A 0.9600 ?
C6 H6B 0.9600 ?
C6 H6C 0.9600 ?
C7 O3 1.438(7) y
C7 H7A 0.9600 ?
C7 H7B 0.9600 ?
C7 H7C 0.9600 ?
O1 P1 1.574(4) y
O2 P1 1.459(4) y
O3 P1 1.566(4) y

loop_
_geom_hbond_atom_site_label_D
_geom_hbond_atom_site_label_H
_geom_hbond_atom_site_label_A
_geom_hbond_site_symmetry_A
_geom_hbond_distance_DH
_geom_hbond_distance_HA
_geom_hbond_distance_DA
_geom_hbond_angle_DHA
_geom_hbond_publ_flag
C2 H2A O2 2_555 0.97 2.53 3.484(8) 168 yes
C5 H5A O2 3_555 0.98 2.29 3.234(5) 162 yes

loop_
_geom_torsion_atom_site_label_1
_geom_torsion_atom_site_label_2
_geom_torsion_atom_site_label_3
_geom_torsion_atom_site_label_4
_geom_torsion
S1 C1 C2 S2 66.3(7)
S1 C3 C4 S2 4.3(9)
S3 C3 C4 S2 -171.8(3)
S1 C3 C4 S4 179.5(3)
S3 C3 C4 S4 3.5(6)
C7 O3 P1 O2 43.1(5)
C7 O3 P1 O1 -82.4(5)
C7 O3 P1 C5 165.7(5)
C6 O1 P1 O2 27.9(5)
C6 O1 P1 O3 154.0(5)
C6 O1 P1 C5 -98.7(5)
S4 C5 P1 O2 177.0(2)
S3 C5 P1 O2 -59.6(3)
S4 C5 P1 O3 52.8(3)
S3 C5 P1 O3 176.1(2)
S4 C5 P1 O1 -55.6(3)
S3 C5 P1 O1 67.7(3)
C4 C3 S1 C1 -6.9(7)
S3 C3 S1 C1 169.3(4)
C2 C1 S1 C3 -29.3(6)
C3 C4 S2 C2 25.8(6)
S4 C4 S2 C2 -149.6(4)
C1 C2 S2 C4 -60.1(5)
C4 C3 S3 C5 -19.9(5)
S1 C3 S3 C5 163.4(3)
P1 C5 S3 C3 -100.7(3)
S4 C5 S3 C3 27.8(3)
C3 C4 S4 C5 15.1(5)
S2 C4 S4 C5 -169.1(3)
P1 C5 S4 C4 97.1(3)
S3 C5 S4 C4 -26.6(3)

loop_
_cod_related_entry_id
_cod_related_entry_database
_cod_related_entry_code
1 ChemSpider 8908488
